data_7226928
loop_
_publ_author_name
'Perera, M. D.'
'Desper, J.'
'Sinha, A. S.'
'Aaker\"oy, C. B.'

_publ_section_title
;
 Impact and importance of electrostatic potential calculations for
 predicting structural patterns of hydrogen and halogen bonding
;
_journal_issue 44
_journal_name_full CrystEngComm
_journal_page_first 8631
_journal_paper_doi 10.1039/C6CE02089E
_journal_volume 18
_journal_year 2016
_chemical_formula_moiety
;
(C10 H7 N3) (C7 H5 O2 F)
;
_chemical_formula_sum 'C17 H12 F N3 O2'
_chemical_formula_weight 309.30
_chemical_name_systematic
;
Mp-p1b-H21 [1,2,3]Triazolo[1,5-a]quinoline, 2-F-PhCOOH
;
_space_group_IT_number 14
_symmetry_cell_setting monoclinic
_symmetry_space_group_name_Hall '-P 2yn'
_symmetry_space_group_name_H-M 'P 1 21/n 1'
_atom_sites_solution_hydrogens geom
_atom_sites_solution_primary direct
_atom_sites_solution_secondary difmap
_audit_creation_method SHELXL-97
_audit_update_record
;
2016-09-27 deposited with the CCDC.
2016-10-17 downloaded from the CCDC.
;
_cell_angle_alpha 90.00
_cell_angle_beta 98.126(9)
_cell_angle_gamma 90.00
_cell_formula_units_Z 4
_cell_length_a 6.3976(15)
_cell_length_b 20.616(5)
_cell_length_c 10.876(3)
_cell_measurement_reflns_used 6487
_cell_measurement_temperature 120(2)
_cell_measurement_theta_max 31.71
_cell_measurement_theta_min 3.37
_cell_volume 1420.1(6)
_computing_cell_refinement 'Bruker SAINT'
_computing_data_collection 'Bruker APEX2'
_computing_data_reduction 'Bruker SAINT'
_computing_molecular_graphics 'Bruker SHELXTL'
_computing_publication_material 'Bruker SHELXTL'
_computing_structure_refinement 'SHELXL-97 (Sheldrick, 2008)'
_computing_structure_solution 'SHELXS-97 (Sheldrick, 2008)'
_diffrn_ambient_temperature 120(2)
_diffrn_measured_fraction_theta_full 0.984
_diffrn_measured_fraction_theta_max 0.889
_diffrn_measurement_device_type 'Bruker APEX-II CCD'
_diffrn_measurement_method '\f and \w scans'
_diffrn_radiation_monochromator graphite
_diffrn_radiation_source 'fine-focus sealed tube'
_diffrn_radiation_type MoK\a
_diffrn_radiation_wavelength 0.71073
_diffrn_reflns_av_R_equivalents 0.0513
_diffrn_reflns_av_sigmaI/netI 0.0455
_diffrn_reflns_limit_h_max 9
_diffrn_reflns_limit_h_min -9
_diffrn_reflns_limit_k_max 27
_diffrn_reflns_limit_k_min -29
_diffrn_reflns_limit_l_max 16
_diffrn_reflns_limit_l_min -15
_diffrn_reflns_number 15510
_diffrn_reflns_theta_full 30.00
_diffrn_reflns_theta_max 32.62
_diffrn_reflns_theta_min 1.98
_exptl_absorpt_coefficient_mu 0.107
_exptl_absorpt_correction_T_max 0.9852
_exptl_absorpt_correction_T_min 0.9566
_exptl_absorpt_correction_type multi-scan
_exptl_absorpt_process_details SADABS
_exptl_crystal_colour bronze
_exptl_crystal_density_diffrn 1.447
_exptl_crystal_density_method 'not measured'
_exptl_crystal_description prism
_exptl_crystal_F_000 640
_exptl_crystal_size_max 0.42
_exptl_crystal_size_mid 0.26
_exptl_crystal_size_min 0.14
_refine_diff_density_max 0.362
_refine_diff_density_min -0.252
_refine_diff_density_rms 0.050
_refine_ls_extinction_method none
_refine_ls_goodness_of_fit_ref 1.104
_refine_ls_hydrogen_treatment mixed
_refine_ls_matrix_type full
_refine_ls_number_parameters 221
_refine_ls_number_reflns 4619
_refine_ls_number_restraints 0
_refine_ls_restrained_S_all 1.104
_refine_ls_R_factor_all 0.0710
_refine_ls_R_factor_gt 0.0504
_refine_ls_shift/su_max 0.000
_refine_ls_shift/su_mean 0.000
_refine_ls_structure_factor_coef Fsqd
_refine_ls_weighting_details 'calc w=1/[\s^2^(Fo^2^)+(0.0600P)^2^+0.2000P] where P=(Fo^2^+2Fc^2^)/3'
_refine_ls_weighting_scheme calc
_refine_ls_wR_factor_gt 0.1288
_refine_ls_wR_factor_ref 0.1439
_reflns_number_gt 3314
_reflns_number_total 4619
_reflns_threshold_expression >2sigma(I)
_cod_data_source_file c6ce02089e2.cif
_cod_data_source_block A1HB9
_cod_depositor_comments
;
The following automatic conversions were performed:

'_symmetry_cell_setting' value 'Monoclinic' changed to 'monoclinic'
according to
/usr/data/users/saulius/crontab/automatic-downloads/rss-feeds/RSC/lib/dictionaries/cif_core.dic
dictionary named 'cif_core.dic' version 2.4.2 from 2011-04-26.

Automatic conversion script
Id: cif_fix_values 4268 2015-11-12 08:31:59Z antanas 

 Adding full bibliography for 7226924--7226932.cif.
;
_cod_original_sg_symbol_H-M P2(1)/n
_cod_database_code 7226928

loop_
_symmetry_equiv_pos_as_xyz
'x, y, z'
'-x+1/2, y+1/2, -z+1/2'
'-x, -y, -z'
'x-1/2, -y-1/2, z-1/2'

loop_
_atom_site_label
_atom_site_type_symbol
_atom_site_fract_x
_atom_site_fract_y
_atom_site_fract_z
_atom_site_U_iso_or_equiv
_atom_site_adp_type
_atom_site_occupancy
_atom_site_symmetry_multiplicity
_atom_site_calc_flag
_atom_site_refinement_flags
_atom_site_disorder_assembly
_atom_site_disorder_group
N11 N 0.81364(14) 0.52710(5) 0.81778(9) 0.0264(2) Uani 1 1 d . . .
N12 N 0.63165(15) 0.49324(5) 0.79436(10) 0.0313(2) Uani 1 1 d . . .
N13 N 0.63654(17) 0.46483(6) 0.68577(10) 0.0355(3) Uani 1 1 d . . .
C14 C 0.8149(2) 0.47968(7) 0.64071(12) 0.0361(3) Uani 1 1 d . . .
H14 H 0.8530 0.4648 0.5642 0.043 Uiso 1 1 calc R . .
C15 C 0.93409(18) 0.52024(6) 0.72403(11) 0.0306(3) Uani 1 1 d . . .
C16 C 1.13140(18) 0.55312(7) 0.73436(12) 0.0345(3) Uani 1 1 d . . .
H16 H 1.2179 0.5494 0.6706 0.041 Uiso 1 1 calc R . .
C17 C 1.19416(19) 0.58961(7) 0.83576(13) 0.0344(3) Uani 1 1 d . . .
H17 H 1.3252 0.6119 0.8420 0.041 Uiso 1 1 calc R . .
C18 C 1.06853(18) 0.59575(6) 0.93437(12) 0.0293(3) Uani 1 1 d . . .
C19 C 1.1323(2) 0.63220(6) 1.04270(13) 0.0360(3) Uani 1 1 d . . .
H19 H 1.2632 0.6546 1.0516 0.043 Uiso 1 1 calc R . .
C20 C 1.0084(2) 0.63586(7) 1.13564(13) 0.0389(3) Uani 1 1 d . . .
H20 H 1.0544 0.6604 1.2084 0.047 Uiso 1 1 calc R . .
C21 C 0.8149(2) 0.60362(7) 1.12326(13) 0.0368(3) Uani 1 1 d . . .
H21 H 0.7300 0.6063 1.1880 0.044 Uiso 1 1 calc R . .
C22 C 0.74500(19) 0.56787(6) 1.01826(12) 0.0306(3) Uani 1 1 d . . .
H22 H 0.6124 0.5464 1.0098 0.037 Uiso 1 1 calc R . .
C23 C 0.87230(17) 0.56393(6) 0.92522(11) 0.0258(2) Uani 1 1 d . . .
C31 C 0.21444(18) 0.32499(6) 0.39758(11) 0.0291(3) Uani 1 1 d . . .
C37 C 0.37494(19) 0.36961(6) 0.46615(12) 0.0322(3) Uani 1 1 d . A .
O31 O 0.32537(16) 0.39218(5) 0.57177(9) 0.0407(2) Uani 1 1 d . . .
H31 H 0.449(3) 0.4189(8) 0.6099(16) 0.049 Uiso 1 1 d . . .
O32 O 0.53534(16) 0.38380(6) 0.42612(11) 0.0518(3) Uani 1 1 d . . .
C32A C 0.2485(2) 0.29989(7) 0.28315(12) 0.0356(3) Uani 0.313(3) 1 d P A 1
F32 F 0.4136(4) 0.30858(15) 0.2271(3) 0.0480(9) Uani 0.313(3) 1 d P A 1
C32B C 0.2485(2) 0.29989(7) 0.28315(12) 0.0356(3) Uani 0.687(3) 1 d P A 2
H32 H 0.3747 0.3110 0.2513 0.043 Uiso 0.687(3) 1 calc PR A 2
C33 C 0.1044(2) 0.25942(7) 0.21454(13) 0.0404(3) Uani 1 1 d . . .
H33 H 0.1318 0.2430 0.1368 0.049 Uiso 1 1 calc R A 1
C34 C -0.0793(2) 0.24295(7) 0.25960(13) 0.0396(3) Uani 1 1 d . A .
H34 H -0.1792 0.2152 0.2129 0.048 Uiso 1 1 calc R . .
C35 C -0.1175(2) 0.26681(7) 0.37260(13) 0.0369(3) Uani 1 1 d . . .
H35 H -0.2442 0.2557 0.4038 0.044 Uiso 1 1 calc R A 1
C36A C 0.02884(19) 0.30697(6) 0.44059(12) 0.0314(3) Uani 0.313(3) 1 d P A 1
H36 H 0.0015 0.3226 0.5189 0.038 Uiso 0.313(3) 1 calc PR A 1
C36B C 0.02884(19) 0.30697(6) 0.44059(12) 0.0314(3) Uani 0.687(3) 1 d P A 2
F36 F -0.01782(18) 0.32647(6) 0.55198(11) 0.0420(4) Uani 0.687(3) 1 d P A 2

loop_
_atom_site_aniso_label
_atom_site_aniso_U_11
_atom_site_aniso_U_22
_atom_site_aniso_U_33
_atom_site_aniso_U_23
_atom_site_aniso_U_13
_atom_site_aniso_U_12
N11 0.0217(4) 0.0295(5) 0.0281(5) 0.0027(4) 0.0038(3) 0.0001(3)
N12 0.0255(5) 0.0329(6) 0.0346(6) -0.0011(4) 0.0015(4) -0.0029(4)
N13 0.0334(5) 0.0392(7) 0.0322(6) -0.0023(5) -0.0011(4) -0.0015(4)
C14 0.0373(7) 0.0429(8) 0.0279(6) -0.0007(5) 0.0036(5) 0.0021(5)
C15 0.0271(5) 0.0380(7) 0.0271(6) 0.0056(5) 0.0055(4) 0.0036(4)
C16 0.0258(6) 0.0453(8) 0.0340(7) 0.0095(5) 0.0091(4) 0.0019(5)
C17 0.0235(5) 0.0385(7) 0.0412(7) 0.0119(5) 0.0043(5) -0.0018(5)
C18 0.0245(5) 0.0267(6) 0.0357(6) 0.0065(5) 0.0007(4) 0.0000(4)
C19 0.0338(6) 0.0289(7) 0.0430(8) 0.0039(5) -0.0032(5) -0.0040(5)
C20 0.0469(8) 0.0304(7) 0.0372(7) -0.0027(5) -0.0020(6) 0.0005(5)
C21 0.0439(7) 0.0310(7) 0.0364(7) -0.0015(5) 0.0092(5) 0.0036(5)
C22 0.0295(6) 0.0279(6) 0.0353(6) 0.0016(5) 0.0074(5) 0.0005(4)
C23 0.0243(5) 0.0228(6) 0.0298(6) 0.0036(4) 0.0021(4) 0.0009(4)
C31 0.0277(5) 0.0272(6) 0.0321(6) 0.0038(5) 0.0033(4) 0.0025(4)
C37 0.0282(6) 0.0324(7) 0.0357(7) 0.0036(5) 0.0039(4) 0.0010(4)
O31 0.0407(5) 0.0504(6) 0.0313(5) -0.0039(4) 0.0063(4) -0.0142(4)
O32 0.0349(5) 0.0617(7) 0.0624(7) -0.0173(6) 0.0191(5) -0.0145(5)
C32A 0.0358(6) 0.0379(7) 0.0345(7) 0.0049(5) 0.0094(5) 0.0060(5)
F32 0.0359(14) 0.066(2) 0.0453(17) -0.0043(13) 0.0159(11) -0.0119(12)
C32B 0.0358(6) 0.0379(7) 0.0345(7) 0.0049(5) 0.0094(5) 0.0060(5)
C33 0.0506(8) 0.0396(8) 0.0304(7) -0.0015(5) 0.0035(5) 0.0075(6)
C34 0.0446(7) 0.0336(7) 0.0379(7) -0.0027(5) -0.0035(5) -0.0029(5)
C35 0.0322(6) 0.0379(7) 0.0404(7) -0.0014(6) 0.0043(5) -0.0058(5)
C36A 0.0302(6) 0.0338(7) 0.0308(6) -0.0018(5) 0.0063(4) -0.0005(4)
C36B 0.0302(6) 0.0338(7) 0.0308(6) -0.0018(5) 0.0063(4) -0.0005(4)
F36 0.0359(6) 0.0568(8) 0.0357(7) -0.0140(5) 0.0131(5) -0.0101(5)

loop_
_atom_type_symbol
_atom_type_description
_atom_type_scat_dispersion_real
_atom_type_scat_dispersion_imag
_atom_type_scat_source
C C 0.0033 0.0016 'International Tables Vol C Tables 4.2.6.8 and 6.1.1.4'
H H 0.0000 0.0000 'International Tables Vol C Tables 4.2.6.8 and 6.1.1.4'
N N 0.0061 0.0033 'International Tables Vol C Tables 4.2.6.8 and 6.1.1.4'
O O 0.0106 0.0060 'International Tables Vol C Tables 4.2.6.8 and 6.1.1.4'
F F 0.0171 0.0103 'International Tables Vol C Tables 4.2.6.8 and 6.1.1.4'

loop_
_geom_angle_atom_site_label_1
_geom_angle_atom_site_label_2
_geom_angle_atom_site_label_3
_geom_angle
N12 N11 C15 111.53(10)
N12 N11 C23 124.07(10)
C15 N11 C23 124.40(10)
N13 N12 N11 105.59(10)
N12 N13 C14 110.76(11)
N13 C14 C15 108.56(11)
N13 C14 H14 125.7
C15 C14 H14 125.7
N11 C15 C14 103.57(11)
N11 C15 C16 118.57(12)
C14 C15 C16 137.86(12)
C17 C16 C15 119.24(12)
C17 C16 H16 120.4
C15 C16 H16 120.4
C16 C17 C18 121.83(11)
C16 C17 H17 119.1
C18 C17 H17 119.1
C23 C18 C19 117.24(12)
C23 C18 C17 119.65(12)
C19 C18 C17 123.11(11)
C20 C19 C18 121.12(12)
C20 C19 H19 119.4
C18 C19 H19 119.4
C19 C20 C21 119.99(13)
C19 C20 H20 120.0
C21 C20 H20 120.0
C22 C21 C20 120.93(13)
C22 C21 H21 119.5
C20 C21 H21 119.5
C21 C22 C23 118.67(12)
C21 C22 H22 120.7
C23 C22 H22 120.7
C22 C23 N11 121.65(10)
C22 C23 C18 122.04(12)
N11 C23 C18 116.30(11)
C36A C31 C32A 116.82(12)
C36A C31 C37 123.80(12)
C32A C31 C37 119.38(11)
O32 C37 O31 123.40(13)
O32 C37 C31 121.87(12)
O31 C37 C31 114.73(11)
C37 O31 H31 106.2(10)
F32 C32A C33 110.66(17)
F32 C32A C31 127.28(17)
C33 C32A C31 122.03(12)
C34 C33 C32A 119.61(13)
C34 C33 H33 120.2
C32A C33 H33 120.2
C35 C34 C33 119.81(13)
C35 C34 H34 120.1
C33 C34 H34 120.1
C34 C35 C36A 119.92(13)
C34 C35 H35 120.0
C36A C35 H35 120.0
C35 C36A C31 121.81(12)
C35 C36A H36 119.1
C31 C36A H36 119.1

loop_
_geom_bond_atom_site_label_1
_geom_bond_atom_site_label_2
_geom_bond_distance
N11 N12 1.3506(14)
N11 C15 1.3696(15)
N11 C23 1.3996(16)
N12 N13 1.3226(16)
N13 C14 1.3396(17)
C14 C15 1.3807(19)
C14 H14 0.9500
C15 C16 1.4231(18)
C16 C17 1.349(2)
C16 H16 0.9500
C17 C18 1.4339(18)
C17 H17 0.9500
C18 C23 1.4074(16)
C18 C19 1.4083(19)
C19 C20 1.372(2)
C19 H19 0.9500
C20 C21 1.395(2)
C20 H20 0.9500
C21 C22 1.3795(19)
C21 H21 0.9500
C22 C23 1.3881(17)
C22 H22 0.9500
C31 C36A 1.3870(17)
C31 C32A 1.3931(18)
C31 C37 1.4968(18)
C37 O32 1.2060(16)
C37 O31 1.3189(17)
O31 H31 1.006(18)
C32A F32 1.304(3)
C32A C33 1.381(2)
C33 C34 1.378(2)
C33 H33 0.9500
C34 C35 1.3774(19)
C34 H34 0.9500
C35 C36A 1.3830(18)
C35 H35 0.9500
C36A H36 0.9500

loop_
_geom_hbond_atom_site_label_D
_geom_hbond_atom_site_label_H
_geom_hbond_atom_site_label_A
_geom_hbond_distance_DH
_geom_hbond_distance_HA
_geom_hbond_distance_DA
_geom_hbond_angle_DHA
O31 H31 N13 1.006(18) 1.652(18) 2.6544(15) 173.2(16)

loop_
_geom_torsion_atom_site_label_1
_geom_torsion_atom_site_label_2
_geom_torsion_atom_site_label_3
_geom_torsion_atom_site_label_4
_geom_torsion
C15 N11 N12 N13 0.04(13)
C23 N11 N12 N13 -179.27(10)
N11 N12 N13 C14 0.06(14)
N12 N13 C14 C15 -0.13(16)
N12 N11 C15 C14 -0.12(13)
C23 N11 C15 C14 179.19(11)
N12 N11 C15 C16 179.85(11)
C23 N11 C15 C16 -0.84(18)
N13 C14 C15 N11 0.15(14)
N13 C14 C15 C16 -179.81(15)
N11 C15 C16 C17 0.29(18)
C14 C15 C16 C17 -179.75(15)
C15 C16 C17 C18 0.66(19)
C16 C17 C18 C23 -1.11(18)
C16 C17 C18 C19 178.40(12)
C23 C18 C19 C20 0.59(18)
C17 C18 C19 C20 -178.93(12)
C18 C19 C20 C21 -0.6(2)
C19 C20 C21 C22 -0.1(2)
C20 C21 C22 C23 0.70(19)
C21 C22 C23 N11 178.28(11)
C21 C22 C23 C18 -0.67(18)
N12 N11 C23 C22 0.61(17)
C15 N11 C23 C22 -178.62(11)
N12 N11 C23 C18 179.61(10)
C15 N11 C23 C18 0.39(16)
C19 C18 C23 C22 0.04(17)
C17 C18 C23 C22 179.57(11)
C19 C18 C23 N11 -178.97(10)
C17 C18 C23 N11 0.57(16)
C36A C31 C37 O32 179.46(13)
C32A C31 C37 O32 -1.18(19)
C36A C31 C37 O31 -1.19(18)
C32A C31 C37 O31 178.17(11)
C36A C31 C32A F32 -177.7(2)
C37 C31 C32A F32 2.9(3)
C36A C31 C32A C33 0.56(19)
C37 C31 C32A C33 -178.83(12)
F32 C32A C33 C34 178.47(19)
C31 C32A C33 C34 0.0(2)
C32A C33 C34 C35 -0.1(2)
C33 C34 C35 C36A -0.3(2)
C34 C35 C36A C31 0.8(2)
C32A C31 C36A C35 -0.97(19)
C37 C31 C36A C35 178.40(12)
